data_4100588
loop_
_publ_author_name
'Fujiwara, Shin-ichi'

_journal_name_full 'Journal of the American Chemical Society'
_journal_paper_doi 10.1021/ja052175k
_journal_year 2005
_chemical_formula_moiety 'C13 H14 O Se '
_chemical_formula_sum 'C13 H14 O Se'
_chemical_formula_weight 265.21
_space_group_IT_number 14
_symmetry_cell_setting monoclinic
_symmetry_space_group_name_Hall '-P 2yab'
_symmetry_space_group_name_H-M 'P 1 21/a 1'
_cell_angle_alpha 90
_cell_angle_beta 107.191(2)
_cell_angle_gamma 90
_cell_formula_units_Z 4
_cell_length_a 8.9520(4)
_cell_length_b 10.9237(5)
_cell_length_c 13.4982(5)
_cell_measurement_temperature 296.2
_cell_volume 1261.01(9)
_exptl_crystal_density_diffrn 1.397
_cod_original_sg_symbol_H-M 'P 21/a'
_cod_original_formula_sum 'C13 H14 O Se '
_cod_database_code 4100588

loop_
_symmetry_equiv_pos_as_xyz
x,y,z
1/2-x,1/2+y,-z
-x,-y,-z
1/2+x,1/2-y,z

loop_
_atom_site_label
_atom_site_type_symbol
_atom_site_fract_x
_atom_site_fract_y
_atom_site_fract_z
_atom_site_U_iso_or_equiv
_atom_site_adp_type
_atom_site_occupancy
_atom_site_calc_flag
_atom_site_refinement_flags
_atom_site_disorder_assembly
_atom_site_disorder_group
Se(1) Se 0.0623(1) 0.2011(1) 0.49355(8) 0.0801(4) Uani 1.00 d . . .
O(1) O 0.1379(9) 0.0347(8) 0.1616(6) 0.097(3) Uani 1.00 d . . .
C(1) C -0.136(2) 0.219(1) 0.0453(10) 0.100(5) Uani 1.00 d . . .
C(2) C -0.238(1) 0.014(1) 0.0812(10) 0.092(4) Uani 1.00 d . . .
C(3) C -0.132(1) 0.1232(8) 0.1257(7) 0.058(3) Uani 1.00 d . . .
C(4) C 0.034(1) 0.0848(9) 0.1859(7) 0.061(3) Uani 1.00 d . . .
C(5) C -0.146(1) 0.1733(9) 0.2317(7) 0.065(3) Uani 1.00 d . . .
C(6) C 0.017(1) 0.1312(9) 0.2840(7) 0.059(3) Uani 1.00 d . . .
C(7) C 0.114(1) 0.1345(9) 0.3816(7) 0.066(3) Uani 1.00 d . . .
C(8) C 0.249(1) 0.1624(9) 0.6021(7) 0.056(3) Uani 1.00 d . . .
C(9) C 0.319(1) 0.0478(10) 0.6061(8) 0.071(4) Uani 1.00 d . . .
C(10) C 0.453(1) 0.023(1) 0.687(1) 0.084(4) Uani 1.00 d . . .
C(11) C 0.515(1) 0.108(2) 0.7606(9) 0.089(5) Uani 1.00 d . . .
C(12) C 0.445(2) 0.220(1) 0.7559(9) 0.091(5) Uani 1.00 d . . .
C(13) C 0.312(1) 0.247(1) 0.6760(9) 0.074(4) Uani 1.00 d . . .
H(1) H -0.1961 -0.0339 0.0362 0.1062 Uiso 1.00 calc . . .
H(2) H -0.2452 -0.0404 0.1371 0.1062 Uiso 1.00 calc . . .
H(3) H -0.3411 0.0383 0.0444 0.1062 Uiso 1.00 calc . . .
H(4) H -0.0854 0.1907 -0.0028 0.1164 Uiso 1.00 calc . . .
H(5) H -0.0811 0.2915 0.0790 0.1164 Uiso 1.00 calc . . .
H(6) H -0.2403 0.2423 0.0098 0.1164 Uiso 1.00 calc . . .
H(7) H -0.2261 0.1337 0.2567 0.0811 Uiso 1.00 calc . . .
H(8) H -0.1635 0.2601 0.2346 0.0811 Uiso 1.00 calc . . .
H(9) H 0.2196 0.0989 0.3944 0.0788 Uiso 1.00 calc . . .
H(10) H 0.2759 -0.0120 0.5531 0.0865 Uiso 1.00 calc . . .
H(11) H 0.5016 -0.0575 0.6899 0.0973 Uiso 1.00 calc . . .
H(12) H 0.6087 0.0868 0.8162 0.1051 Uiso 1.00 calc . . .
H(13) H 0.4901 0.2777 0.8103 0.1083 Uiso 1.00 calc . . .
H(14) H 0.2662 0.3294 0.6713 0.0912 Uiso 1.00 calc . . .

loop_
_atom_site_aniso_label
_atom_site_aniso_U_11
_atom_site_aniso_U_22
_atom_site_aniso_U_33
_atom_site_aniso_U_12
_atom_site_aniso_U_13
_atom_site_aniso_U_23
Se(1) 0.0797(8) 0.1021(10) 0.0584(6) 0.0257(7) 0.0203(5) 0.0007(7)
O(1) 0.080(6) 0.134(7) 0.080(5) 0.030(5) 0.027(4) -0.020(5)
C(1) 0.104(9) 0.105(10) 0.088(8) 0.013(8) 0.024(7) 0.033(8)
C(2) 0.083(8) 0.095(9) 0.092(8) -0.023(7) 0.017(6) -0.023(7)
C(3) 0.059(6) 0.057(6) 0.056(5) 0.003(5) 0.015(5) 0.000(5)
C(4) 0.069(7) 0.062(7) 0.058(6) 0.006(5) 0.029(5) 0.001(5)
C(5) 0.065(7) 0.074(7) 0.059(6) 0.001(5) 0.021(5) -0.002(5)
C(6) 0.061(6) 0.056(6) 0.061(6) -0.004(5) 0.020(5) 0.001(5)
C(7) 0.074(7) 0.068(6) 0.058(6) 0.008(6) 0.022(5) 0.007(5)
C(8) 0.061(6) 0.060(6) 0.053(5) 0.006(5) 0.025(5) 0.000(5)
C(9) 0.077(7) 0.074(7) 0.063(6) -0.007(6) 0.021(6) 0.008(6)
C(10) 0.083(9) 0.081(8) 0.090(9) 0.017(7) 0.031(7) 0.031(7)
C(11) 0.069(8) 0.13(1) 0.065(7) -0.006(8) 0.017(6) 0.003(8)
C(12) 0.084(9) 0.12(1) 0.070(7) -0.021(8) 0.024(7) -0.028(8)
C(13) 0.081(8) 0.077(7) 0.072(7) -0.001(6) 0.034(7) -0.008(6)

loop_
_geom_bond_atom_site_label_1
_geom_bond_atom_site_label_2
_geom_bond_distance
_geom_bond_site_symmetry_1
_geom_bond_site_symmetry_2
_geom_bond_publ_flag
Se(1) C(7) 1.86(1) . . yes
Se(1) C(8) 1.916(9) . . yes
O(1) C(4) 1.20(1) . . yes
C(1) C(3) 1.50(1) . . yes
C(2) C(3) 1.53(1) . . yes
C(3) C(4) 1.53(1) . . yes
C(3) C(5) 1.57(1) . . yes
C(4) C(6) 1.47(1) . . yes
C(5) C(6) 1.50(1) . . yes
C(6) C(7) 1.35(1) . . yes
C(8) C(9) 1.39(1) . . yes
C(8) C(13) 1.36(1) . . yes
C(9) C(10) 1.39(1) . . yes
C(10) C(11) 1.35(2) . . yes
C(11) C(12) 1.37(2) . . yes
C(12) C(13) 1.38(2) . . yes

loop_
_cod_related_entry_id
_cod_related_entry_database
_cod_related_entry_code
1 ChemSpider 30659942
